data_2234366
loop_
_publ_author_name
'Caracelli, Ignez'
'Zukerman-Schpector, Julio'
'Villar, Jos\'e A. F. P.'
'Oliveira, Alfredo R. M.'
'Tiekink, Edward R. T.'

_publ_section_title
;
 4,4-Dimethyl-2-[3-nitro-2-phenyl-1-(phenylsulfanyl)propyl]-4,5-dihydro-1,3-oxazole
;
_journal_coeditor_code QK2035
_journal_issue 4
_journal_name_full 'Acta Crystallographica Section E'
_journal_page_first o1225
_journal_page_last o1226
_journal_paper_doi 10.1107/S1600536812012512
_journal_volume 68
_journal_year 2012
_chemical_formula_iupac 'C20 H22 N2 O3 S'
_chemical_formula_moiety 'C20 H22 N2 O3 S'
_chemical_formula_sum 'C20 H22 N2 O3 S'
_chemical_formula_weight 370.47
_chemical_name_systematic
;
4,4-Dimethyl-2-[3-nitro-2-phenyl-1-(phenylsulfanyl)propyl]-
4,5-dihydro-1,3-oxazole
;
_space_group_IT_number 14
_symmetry_cell_setting monoclinic
_symmetry_space_group_name_Hall '-P 2ybc'
_symmetry_space_group_name_H-M 'P 1 21/c 1'
_atom_sites_solution_hydrogens geom
_atom_sites_solution_primary direct
_atom_sites_solution_secondary difmap
_audit_creation_method SHELXL-97
_cell_angle_alpha 90
_cell_angle_beta 107.166(2)
_cell_angle_gamma 90
_cell_formula_units_Z 4
_cell_length_a 15.339(3)
_cell_length_b 5.7040(8)
_cell_length_c 22.786(4)
_cell_measurement_reflns_used 10219
_cell_measurement_temperature 98(2)
_cell_measurement_theta_max 40.6
_cell_measurement_theta_min 1.9
_cell_volume 1904.8(6)
_computing_cell_refinement 'CrystalClear (Molecular Structure Corporation & Rigaku, 2005)'
_computing_data_collection 'CrystalClear (Molecular Structure Corporation & Rigaku, 2005)'
_computing_data_reduction 'CrystalClear (Molecular Structure Corporation & Rigaku, 2005)'
_computing_molecular_graphics
;
ORTEP-3 (Farrugia, 1997), DIAMOND (Brandenburg, 2006) and
MarvinSketch
(ChemAxon, 2009)
;
_computing_publication_material 'publCIF (Westrip, 2010)'
_computing_structure_refinement 'SHELXL97 (Sheldrick, 2008)'
_computing_structure_solution 'SIR92 (Altomare <i>et al.</i>, 1999)'
_diffrn_ambient_temperature 98(2)
_diffrn_measured_fraction_theta_full 0.995
_diffrn_measured_fraction_theta_max 0.995
_diffrn_measurement_device_type 'Rigaku AFC12\K/SATURN724'
_diffrn_measurement_method \w
_diffrn_radiation_monochromator graphite
_diffrn_radiation_source 'fine-focus sealed tube'
_diffrn_radiation_type MoK\a
_diffrn_radiation_wavelength 0.71073
_diffrn_reflns_av_R_equivalents 0.035
_diffrn_reflns_av_sigmaI/netI 0.036
_diffrn_reflns_limit_h_max 19
_diffrn_reflns_limit_h_min -19
_diffrn_reflns_limit_k_max 7
_diffrn_reflns_limit_k_min -7
_diffrn_reflns_limit_l_max 29
_diffrn_reflns_limit_l_min -29
_diffrn_reflns_number 15389
_diffrn_reflns_theta_full 27.5
_diffrn_reflns_theta_max 27.5
_diffrn_reflns_theta_min 2.6
_diffrn_standards_decay_% 0
_diffrn_standards_interval_count 0
_diffrn_standards_number 0
_exptl_absorpt_coefficient_mu 0.192
_exptl_absorpt_correction_T_max 1.000
_exptl_absorpt_correction_T_min 0.809
_exptl_absorpt_correction_type multi-scan
_exptl_absorpt_process_details '(ABSCOR; Higashi, 1995)'
_exptl_crystal_colour colourless
_exptl_crystal_density_diffrn 1.292
_exptl_crystal_density_method 'not measured'
_exptl_crystal_description block
_exptl_crystal_F_000 784
_exptl_crystal_size_max 0.25
_exptl_crystal_size_mid 0.15
_exptl_crystal_size_min 0.15
_refine_diff_density_max 0.28
_refine_diff_density_min -0.33
_refine_ls_extinction_method none
_refine_ls_goodness_of_fit_ref 1.11
_refine_ls_hydrogen_treatment constr
_refine_ls_matrix_type full
_refine_ls_number_parameters 235
_refine_ls_number_reflns 4362
_refine_ls_number_restraints 0
_refine_ls_restrained_S_all 1.11
_refine_ls_R_factor_all 0.050
_refine_ls_R_factor_gt 0.047
_refine_ls_shift/su_max 0.000
_refine_ls_shift/su_mean 0.000
_refine_ls_structure_factor_coef Fsqd
_refine_ls_weighting_details 'calc w=1/[\s^2^(Fo^2^)+(0.0504P)^2^+0.9546P] where P=(Fo^2^+2Fc^2^)/3'
_refine_ls_weighting_scheme calc
_refine_ls_wR_factor_gt 0.112
_refine_ls_wR_factor_ref 0.114
_reflns_number_gt 4146
_reflns_number_total 4362
_reflns_threshold_expression I>2\s(I)
_cod_data_source_file qk2035.cif
_cod_data_source_block I
_cod_original_sg_symbol_H-M 'P 21/c'
_cod_database_code 2234366
_cod_database_fobs_code 2234366

loop_
_symmetry_equiv_pos_as_xyz
'x, y, z'
'-x, y+1/2, -z+1/2'
'-x, -y, -z'
'x, -y-1/2, z-1/2'

loop_
_atom_site_type_symbol
_atom_site_label
_atom_site_fract_x
_atom_site_fract_y
_atom_site_fract_z
_atom_site_U_iso_or_equiv
_atom_site_adp_type
_atom_site_calc_flag
_atom_site_refinement_flags
_atom_site_occupancy
_atom_site_symmetry_multiplicity
S S1 0.19877(2) 0.17504(7) 0.813988(16) 0.02204(11) Uani d . 1 1
O O1 0.27948(8) 0.1328(2) 0.95576(5) 0.0253(2) Uani d . 1 1
O O2 0.50324(9) 0.8943(3) 0.91166(7) 0.0465(4) Uani d . 1 1
O O3 0.53747(8) 0.5316(2) 0.93550(6) 0.0361(3) Uani d . 1 1
N N1 0.19037(9) 0.4465(2) 0.95984(6) 0.0224(3) Uani d . 1 1
N N2 0.48312(9) 0.6943(3) 0.92173(6) 0.0265(3) Uani d . 1 1
C C1 0.24888(9) 0.4033(3) 0.87082(6) 0.0180(3) Uani d . 1 1
H H1 0.2159 0.5540 0.8571 0.022 Uiso calc R 1 1
C C2 0.23715(9) 0.3355(3) 0.93164(6) 0.0176(3) Uani d . 1 1
C C3 0.25828(11) 0.1010(3) 1.01329(7) 0.0271(3) Uani d . 1 1
H H3A 0.3142 0.1120 1.0486 0.033 Uiso calc R 1 1
H H3B 0.2293 -0.0534 1.0144 0.033 Uiso calc R 1 1
C C4 0.19137(10) 0.3029(3) 1.01474(7) 0.0230(3) Uani d . 1 1
C C5 0.09488(12) 0.2111(4) 1.00615(8) 0.0344(4) Uani d . 1 1
H H5A 0.0754 0.1173 0.9685 0.052 Uiso calc R 1 1
H H5B 0.0531 0.3436 1.0030 0.052 Uiso calc R 1 1
H H5C 0.0943 0.1135 1.0414 0.052 Uiso calc R 1 1
C C6 0.22443(14) 0.4495(3) 1.07286(8) 0.0347(4) Uani d . 1 1
H H6A 0.2863 0.5063 1.0772 0.052 Uiso calc R 1 1
H H6B 0.2248 0.3532 1.1086 0.052 Uiso calc R 1 1
H H6C 0.1835 0.5835 1.0703 0.052 Uiso calc R 1 1
C C7 0.09006(10) 0.1354(3) 0.82616(6) 0.0190(3) Uani d . 1 1
C C8 0.02137(10) 0.3010(3) 0.80472(7) 0.0205(3) Uani d . 1 1
H H8 0.0337 0.4424 0.7866 0.025 Uiso calc R 1 1
C C9 -0.06542(10) 0.2590(3) 0.80984(7) 0.0240(3) Uani d . 1 1
H H9 -0.1119 0.3737 0.7961 0.029 Uiso calc R 1 1
C C10 -0.08439(10) 0.0499(3) 0.83492(7) 0.0248(3) Uani d . 1 1
H H10 -0.1443 0.0195 0.8371 0.030 Uiso calc R 1 1
C C11 -0.01562(11) -0.1148(3) 0.85681(7) 0.0250(3) Uani d . 1 1
H H11 -0.0285 -0.2575 0.8741 0.030 Uiso calc R 1 1
C C12 0.07213(11) -0.0708(3) 0.85336(7) 0.0224(3) Uani d . 1 1
H H12 0.1196 -0.1810 0.8695 0.027 Uiso calc R 1 1
C C13 0.35030(9) 0.4353(3) 0.87367(6) 0.0184(3) Uani d . 1 1
H H13 0.3850 0.2917 0.8923 0.022 Uiso calc R 1 1
C C14 0.38517(10) 0.6438(3) 0.91664(7) 0.0220(3) Uani d . 1 1
H H14A 0.3476 0.7838 0.9006 0.026 Uiso calc R 1 1
H H14B 0.3794 0.6082 0.9579 0.026 Uiso calc R 1 1
C C15 0.36148(9) 0.4727(3) 0.81003(6) 0.0179(3) Uani d . 1 1
C C16 0.40566(10) 0.3047(3) 0.78483(7) 0.0224(3) Uani d . 1 1
H H16 0.4303 0.1688 0.8079 0.027 Uiso calc R 1 1
C C17 0.41408(11) 0.3347(3) 0.72591(7) 0.0255(3) Uani d . 1 1
H H17 0.4443 0.2190 0.7090 0.031 Uiso calc R 1 1
C C18 0.37849(10) 0.5328(3) 0.69199(7) 0.0251(3) Uani d . 1 1
H H18 0.3839 0.5528 0.6518 0.030 Uiso calc R 1 1
C C19 0.33489(11) 0.7019(3) 0.71705(7) 0.0245(3) Uani d . 1 1
H H19 0.3108 0.8384 0.6941 0.029 Uiso calc R 1 1
C C20 0.32642(10) 0.6719(3) 0.77579(7) 0.0220(3) Uani d . 1 1
H H20 0.2965 0.7883 0.7927 0.026 Uiso calc R 1 1

loop_
_atom_site_aniso_label
_atom_site_aniso_U_11
_atom_site_aniso_U_22
_atom_site_aniso_U_33
_atom_site_aniso_U_12
_atom_site_aniso_U_13
_atom_site_aniso_U_23
S1 0.01822(19) 0.0306(2) 0.01930(19) 0.00031(14) 0.00869(14) -0.00508(14)
O1 0.0314(6) 0.0267(6) 0.0215(5) 0.0077(5) 0.0136(5) 0.0083(4)
O2 0.0322(7) 0.0477(8) 0.0588(9) -0.0099(6) 0.0124(6) 0.0209(7)
O3 0.0209(6) 0.0469(8) 0.0387(7) 0.0037(5) 0.0060(5) 0.0024(6)
N1 0.0230(6) 0.0289(7) 0.0175(6) 0.0028(5) 0.0094(5) 0.0014(5)
N2 0.0193(6) 0.0395(8) 0.0200(6) -0.0034(5) 0.0048(5) 0.0044(6)
C1 0.0162(6) 0.0228(7) 0.0163(6) 0.0023(5) 0.0066(5) 0.0009(5)
C2 0.0151(6) 0.0206(7) 0.0169(6) 0.0001(5) 0.0047(5) 0.0014(5)
C3 0.0301(8) 0.0326(9) 0.0223(7) 0.0010(7) 0.0135(6) 0.0094(7)
C4 0.0239(7) 0.0304(8) 0.0167(7) -0.0033(6) 0.0089(6) 0.0007(6)
C5 0.0269(8) 0.0541(11) 0.0263(8) -0.0091(8) 0.0143(7) -0.0035(8)
C6 0.0479(11) 0.0374(10) 0.0208(8) -0.0101(8) 0.0133(7) -0.0045(7)
C7 0.0185(6) 0.0234(7) 0.0167(6) 0.0006(5) 0.0077(5) -0.0029(5)
C8 0.0215(7) 0.0229(7) 0.0173(6) -0.0005(5) 0.0058(5) -0.0001(5)
C9 0.0198(7) 0.0304(8) 0.0216(7) 0.0043(6) 0.0059(6) 0.0008(6)
C10 0.0216(7) 0.0329(8) 0.0228(7) -0.0028(6) 0.0110(6) -0.0037(6)
C11 0.0319(8) 0.0240(8) 0.0232(7) -0.0022(6) 0.0142(6) -0.0007(6)
C12 0.0261(7) 0.0230(7) 0.0200(7) 0.0048(6) 0.0099(6) -0.0001(6)
C13 0.0156(6) 0.0238(7) 0.0175(6) 0.0032(5) 0.0074(5) 0.0034(5)
C14 0.0177(7) 0.0307(8) 0.0190(7) -0.0012(6) 0.0076(5) 0.0011(6)
C15 0.0149(6) 0.0226(7) 0.0180(6) -0.0001(5) 0.0073(5) 0.0022(5)
C16 0.0211(7) 0.0238(7) 0.0250(7) 0.0026(6) 0.0108(6) 0.0015(6)
C17 0.0245(7) 0.0311(8) 0.0247(8) -0.0004(6) 0.0133(6) -0.0044(6)
C18 0.0221(7) 0.0373(9) 0.0168(6) -0.0059(6) 0.0071(6) -0.0012(6)
C19 0.0238(7) 0.0295(8) 0.0193(7) 0.0002(6) 0.0051(6) 0.0059(6)
C20 0.0229(7) 0.0247(8) 0.0199(7) 0.0038(6) 0.0086(6) 0.0023(6)

loop_
_atom_type_symbol
_atom_type_description
_atom_type_scat_dispersion_real
_atom_type_scat_dispersion_imag
_atom_type_scat_source
C C 0.0033 0.0016 'International Tables Vol C Tables 4.2.6.8 and 6.1.1.4'
H H 0.0000 0.0000 'International Tables Vol C Tables 4.2.6.8 and 6.1.1.4'
N N 0.0061 0.0033 'International Tables Vol C Tables 4.2.6.8 and 6.1.1.4'
O O 0.0106 0.0060 'International Tables Vol C Tables 4.2.6.8 and 6.1.1.4'
S S 0.1246 0.1234 'International Tables Vol C Tables 4.2.6.8 and 6.1.1.4'

loop_
_geom_angle_atom_site_label_1
_geom_angle_atom_site_label_2
_geom_angle_atom_site_label_3
_geom_angle
C7 S1 C1 101.31(6)
C2 O1 C3 105.29(11)
C2 N1 C4 106.52(13)
O2 N2 O3 124.43(14)
O2 N2 C14 117.89(14)
O3 N2 C14 117.67(14)
C2 C1 C13 112.63(11)
C2 C1 S1 109.23(10)
C13 C1 S1 108.62(9)
C2 C1 H1 108.8
C13 C1 H1 108.8
S1 C1 H1 108.8
N1 C2 O1 119.64(13)
N1 C2 C1 125.53(14)
O1 C2 C1 114.79(12)
O1 C3 C4 104.63(12)
O1 C3 H3A 110.8
C4 C3 H3A 110.8
O1 C3 H3B 110.8
C4 C3 H3B 110.8
H3A C3 H3B 108.9
N1 C4 C6 110.28(13)
N1 C4 C5 108.13(13)
C6 C4 C5 111.19(13)
N1 C4 C3 103.49(11)
C6 C4 C3 111.99(14)
C5 C4 C3 111.44(14)
C4 C5 H5A 109.5
C4 C5 H5B 109.5
H5A C5 H5B 109.5
C4 C5 H5C 109.5
H5A C5 H5C 109.5
H5B C5 H5C 109.5
C4 C6 H6A 109.5
C4 C6 H6B 109.5
H6A C6 H6B 109.5
C4 C6 H6C 109.5
H6A C6 H6C 109.5
H6B C6 H6C 109.5
C8 C7 C12 120.02(13)
C8 C7 S1 120.32(11)
C12 C7 S1 119.50(11)
C9 C8 C7 119.85(14)
C9 C8 H8 120.1
C7 C8 H8 120.1
C10 C9 C8 120.25(14)
C10 C9 H9 119.9
C8 C9 H9 119.9
C9 C10 C11 119.91(14)
C9 C10 H10 120.0
C11 C10 H10 120.0
C10 C11 C12 120.06(15)
C10 C11 H11 120.0
C12 C11 H11 120.0
C7 C12 C11 119.83(14)
C7 C12 H12 120.1
C11 C12 H12 120.1
C15 C13 C14 112.52(12)
C15 C13 C1 111.73(11)
C14 C13 C1 105.96(11)
C15 C13 H13 108.8
C14 C13 H13 108.8
C1 C13 H13 108.8
N2 C14 C13 110.55(12)
N2 C14 H14A 109.5
C13 C14 H14A 109.5
N2 C14 H14B 109.5
C13 C14 H14B 109.5
H14A C14 H14B 108.1
C16 C15 C20 119.01(13)
C16 C15 C13 120.08(13)
C20 C15 C13 120.90(13)
C15 C16 C17 120.45(14)
C15 C16 H16 119.8
C17 C16 H16 119.8
C18 C17 C16 120.16(15)
C18 C17 H17 119.9
C16 C17 H17 119.9
C17 C18 C19 119.66(14)
C17 C18 H18 120.2
C19 C18 H18 120.2
C18 C19 C20 120.17(15)
C18 C19 H19 119.9
C20 C19 H19 119.9
C19 C20 C15 120.54(14)
C19 C20 H20 119.7
C15 C20 H20 119.7

loop_
_geom_bond_atom_site_label_1
_geom_bond_atom_site_label_2
_geom_bond_distance
S1 C7 1.7837(15)
S1 C1 1.8372(15)
O1 C2 1.3601(18)
O1 C3 1.4520(17)
O2 N2 1.221(2)
O3 N2 1.2250(19)
N1 C2 1.2652(19)
N1 C4 1.4914(19)
N2 C14 1.5004(19)
C1 C2 1.4996(19)
C1 C13 1.5487(19)
C1 H1 1.0000
C3 C4 1.549(2)
C3 H3A 0.9900
C3 H3B 0.9900
C4 C6 1.521(2)
C4 C5 1.527(2)
C5 H5A 0.9800
C5 H5B 0.9800
C5 H5C 0.9800
C6 H6A 0.9800
C6 H6B 0.9800
C6 H6C 0.9800
C7 C8 1.392(2)
C7 C12 1.394(2)
C8 C9 1.391(2)
C8 H8 0.9500
C9 C10 1.390(2)
C9 H9 0.9500
C10 C11 1.390(2)
C10 H10 0.9500
C11 C12 1.394(2)
C11 H11 0.9500
C12 H12 0.9500
C13 C15 1.5246(18)
C13 C14 1.533(2)
C13 H13 1.0000
C14 H14A 0.9900
C14 H14B 0.9900
C15 C16 1.392(2)
C15 C20 1.393(2)
C16 C17 1.397(2)
C16 H16 0.9500
C17 C18 1.387(2)
C17 H17 0.9500
C18 C19 1.389(2)
C18 H18 0.9500
C19 C20 1.393(2)
C19 H19 0.9500
C20 H20 0.9500

loop_
_geom_hbond_atom_site_label_D
_geom_hbond_atom_site_label_H
_geom_hbond_atom_site_label_A
_geom_hbond_site_symmetry_A
_geom_hbond_distance_DH
_geom_hbond_distance_HA
_geom_hbond_distance_DA
_geom_hbond_angle_DHA
C14 H14B O3 3_667 0.99 2.52 3.376(2) 145
C20 H20 S1 1_565 0.95 2.79 3.7194(19) 166
C8 H8 Cg2 2_545 0.95 2.71 3.4345(18) 134
C17 H17 Cg3 2_655 0.95 2.99 3.712(2) 134

loop_
_geom_torsion_atom_site_label_1
_geom_torsion_atom_site_label_2
_geom_torsion_atom_site_label_3
_geom_torsion_atom_site_label_4
_geom_torsion
C7 S1 C1 C2 48.49(11)
C7 S1 C1 C13 171.69(10)
C4 N1 C2 O1 -3.18(18)
C4 N1 C2 C1 174.70(13)
C3 O1 C2 N1 -1.22(18)
C3 O1 C2 C1 -179.33(12)
C13 C1 C2 N1 123.03(16)
S1 C1 C2 N1 -116.19(15)
C13 C1 C2 O1 -58.99(16)
S1 C1 C2 O1 61.79(14)
C2 O1 C3 C4 4.81(16)
C2 N1 C4 C6 125.75(15)
C2 N1 C4 C5 -112.49(15)
C2 N1 C4 C3 5.81(16)
O1 C3 C4 N1 -6.40(16)
O1 C3 C4 C6 -125.16(14)
O1 C3 C4 C5 109.57(14)
C1 S1 C7 C8 75.16(13)
C1 S1 C7 C12 -109.45(12)
C12 C7 C8 C9 -0.8(2)
S1 C7 C8 C9 174.58(11)
C7 C8 C9 C10 -1.6(2)
C8 C9 C10 C11 2.1(2)
C9 C10 C11 C12 -0.3(2)
C8 C7 C12 C11 2.6(2)
S1 C7 C12 C11 -172.84(12)
C10 C11 C12 C7 -2.0(2)
C2 C1 C13 C15 172.60(12)
S1 C1 C13 C15 51.47(14)
C2 C1 C13 C14 -64.52(15)
S1 C1 C13 C14 174.35(9)
O2 N2 C14 C13 127.19(16)
O3 N2 C14 C13 -52.53(18)
C15 C13 C14 N2 -56.37(16)
C1 C13 C14 N2 -178.76(11)
C14 C13 C15 C16 127.36(14)
C1 C13 C15 C16 -113.57(15)
C14 C13 C15 C20 -53.86(18)
C1 C13 C15 C20 65.21(18)
C20 C15 C16 C17 -0.5(2)
C13 C15 C16 C17 178.30(14)
C15 C16 C17 C18 0.1(2)
C16 C17 C18 C19 0.4(2)
C17 C18 C19 C20 -0.4(2)
C18 C19 C20 C15 0.0(2)
C16 C15 C20 C19 0.4(2)
C13 C15 C20 C19 -178.36(14)
